data_7720225
loop_
_publ_author_name
'Zhang, Guoqi'
'Mei, Haiyu'
'Kanina, Amy'
'Chocho, Marilyn'
'Hiyaev, Paulina'
'Cheng, Shu-Yuan'
'Neary, Michelle C.'

_publ_section_title
;
 Isomers of 2,2':6',2&#x2033;-terpyridine and 2,6-dipyrazin-2-ylpyridine
 with aliphatic substituents: synthesis, coordination chemistry, and
 catalytic and anticancer activities.
;
_journal_issue 7
_journal_name_full 'Dalton transactions (Cambridge, England : 2003)'
_journal_page_first 2855
_journal_page_last 2867
_journal_paper_doi 10.1039/d5dt02824h
_journal_volume 55
_journal_year 2026
_chemical_formula_moiety 'C17 H17 Cl2 Co N5, C7 H8'
_chemical_formula_sum 'C24 H25 Cl2 Co N5'
_chemical_formula_weight 513.32
_space_group_crystal_system orthorhombic
_space_group_IT_number 19
_space_group_name_Hall 'P 2ac 2ab'
_space_group_name_H-M_alt 'P 21 21 21'
_atom_sites_solution_hydrogens geom
_audit_creation_method SHELXL-2014/7
_audit_update_record
;
2025-10-22 deposited with the CCDC.	2026-01-09 downloaded from the CCDC.
;
_cell_angle_alpha 90
_cell_angle_beta 90
_cell_angle_gamma 90
_cell_formula_units_Z 4
_cell_length_a 11.817(2)
_cell_length_b 12.712(2)
_cell_length_c 16.105(3)
_cell_measurement_reflns_used 9928
_cell_measurement_temperature 90(2)
_cell_measurement_theta_max 30.50
_cell_measurement_theta_min 2.35
_cell_volume 2419.3(7)
_computing_cell_refinement 'SAINT (8.34a) (Bruker, 2013)'
_computing_data_collection 'Apex2 (2014.9-1) (Bruker, 2014)'
_computing_data_reduction 'SAINT (8.34a) (Bruker, 2013)'
_computing_molecular_graphics 'Bruker SHELXTL'
_computing_publication_material 'Bruker SHELXTL'
_computing_structure_refinement 'SHELXL-2014/7 (Sheldrick, 2014)'
_computing_structure_solution 'SHELXT (Sheldrick, 2014)'
_diffrn_ambient_temperature 90(2)
_diffrn_measured_fraction_theta_full 1.000
_diffrn_measured_fraction_theta_max 1.000
_diffrn_measurement_device_type 'Bruker APEX-II CCD'
_diffrn_measurement_method '\f and \w scans'
_diffrn_radiation_type MoK\a
_diffrn_radiation_wavelength 0.71073
_diffrn_reflns_av_R_equivalents 0.0209
_diffrn_reflns_av_unetI/netI 0.0163
_diffrn_reflns_Laue_measured_fraction_full 1.000
_diffrn_reflns_Laue_measured_fraction_max 1.000
_diffrn_reflns_limit_h_max 16
_diffrn_reflns_limit_h_min -16
_diffrn_reflns_limit_k_max 18
_diffrn_reflns_limit_k_min -18
_diffrn_reflns_limit_l_max 23
_diffrn_reflns_limit_l_min -22
_diffrn_reflns_number 28401
_diffrn_reflns_point_group_measured_fraction_full 1.000
_diffrn_reflns_point_group_measured_fraction_max 1.000
_diffrn_reflns_theta_full 25.242
_diffrn_reflns_theta_max 30.516
_diffrn_reflns_theta_min 2.041
_exptl_absorpt_coefficient_mu 0.952
_exptl_absorpt_correction_T_max 0.8767
_exptl_absorpt_correction_T_min 0.7874
_exptl_absorpt_correction_type Muli-scan
_exptl_absorpt_process_details 'SADABS 2014/5 (Sheldrick, 2014)'
_exptl_crystal_colour Green
_exptl_crystal_density_diffrn 1.409
_exptl_crystal_description Block
_exptl_crystal_F_000 1060
_exptl_crystal_size_max 0.345
_exptl_crystal_size_mid 0.131
_exptl_crystal_size_min 0.084
_refine_diff_density_max 0.559
_refine_diff_density_min -0.223
_refine_diff_density_rms 0.051
_refine_ls_abs_structure_details
; 
 Flack x determined using 3133 quotients [(I+)-(I-)]/[(I+)+(I-)] 
 (Parsons, Flack and Wagner, Acta Cryst. B69 (2013) 249-259). 
;
_refine_ls_abs_structure_Flack -0.004(3)
_refine_ls_extinction_method none
_refine_ls_goodness_of_fit_ref 1.042
_refine_ls_hydrogen_treatment constr
_refine_ls_matrix_type full
_refine_ls_number_parameters 347
_refine_ls_number_reflns 7382
_refine_ls_number_restraints 39
_refine_ls_restrained_S_all 1.045
_refine_ls_R_factor_all 0.0243
_refine_ls_R_factor_gt 0.0236
_refine_ls_shift/su_max 0.001
_refine_ls_shift/su_mean 0.000
_refine_ls_structure_factor_coef Fsqd
_refine_ls_weighting_details 'w=1/[\s^2^(Fo^2^)+(0.0351P)^2^+0.5699P] where P=(Fo^2^+2Fc^2^)/3'
_refine_ls_weighting_scheme calc
_refine_ls_wR_factor_gt 0.0611
_refine_ls_wR_factor_ref 0.0617
_reflns_Friedel_coverage 0.795
_reflns_Friedel_fraction_full 1.000
_reflns_Friedel_fraction_max 1.000
_reflns_number_gt 7204
_reflns_number_total 7382
_reflns_threshold_expression 'I > 2\s(I)'
_cod_data_source_file d5dt02824h2.cif
_cod_data_source_block JF2517FMI222
_cod_original_cell_volume 2419.2(7)
_cod_database_code 7720225
_shelx_shelxl_version_number 2014/7
_shelx_space_group_comment
; 
The symmetry employed for this shelxl refinement is uniquely defined 
by the following loop, which should always be used as a source of 
symmetry information in preference to the above space-group names. 
They are only intended as comments. 
;
_shelx_estimated_absorpt_t_min 0.735
_shelx_estimated_absorpt_t_max 0.924

loop_
_space_group_symop_operation_xyz
'x, y, z'
'-x+1/2, -y, z+1/2'
'-x, y+1/2, -z+1/2'
'x+1/2, -y+1/2, -z'

loop_
_atom_site_label
_atom_site_type_symbol
_atom_site_fract_x
_atom_site_fract_y
_atom_site_fract_z
_atom_site_U_iso_or_equiv
_atom_site_adp_type
_atom_site_occupancy
_atom_site_site_symmetry_order
_atom_site_calc_flag
_atom_site_refinement_flags_posn
_atom_site_refinement_flags_adp
_atom_site_refinement_flags_occupancy
_atom_site_disorder_assembly
_atom_site_disorder_group
Co1 Co 0.73466(2) 0.59931(2) 0.20334(2) 0.01697(6) Uani 1 1 d . . . . .
Cl1 Cl 0.68710(4) 0.44753(3) 0.13500(3) 0.02451(9) Uani 1 1 d . . . . .
Cl2 Cl 0.88271(4) 0.67513(4) 0.13777(4) 0.03594(12) Uani 1 1 d . . . . .
C1 C 0.59690(17) 0.75142(16) 0.08787(11) 0.0259(4) Uani 1 1 d . . . . .
H1 H 0.6515 0.7358 0.0463 0.031 Uiso 1 1 calc R U . . .
N1 N 0.60789(13) 0.70939(12) 0.16318(9) 0.0208(3) Uani 1 1 d . . . . .
C2 C 0.50680(19) 0.81789(17) 0.06892(12) 0.0293(4) Uani 1 1 d . . . . .
H2 H 0.5011 0.8461 0.0145 0.035 Uiso 1 1 calc R U . . .
N2 N 0.42829(15) 0.84302(14) 0.12498(11) 0.0278(3) Uani 1 1 d . . . . .
C3 C 0.43958(15) 0.80051(14) 0.20069(12) 0.0234(3) Uani 1 1 d . . . . .
H3 H 0.3848 0.8163 0.2420 0.028 Uiso 1 1 calc R U . . .
C4 C 0.52915(15) 0.73379(13) 0.22066(10) 0.0183(3) Uani 1 1 d . . . . .
C5 C 0.54787(13) 0.68738(12) 0.30374(10) 0.0169(3) Uani 1 1 d . . . . .
N5 N 0.63763(12) 0.62252(11) 0.30687(9) 0.0167(2) Uani 1 1 d . . . . .
C6 C 0.48440(14) 0.70942(14) 0.37437(11) 0.0198(3) Uani 1 1 d . . . . .
H6 H 0.4214 0.7557 0.3712 0.024 Uiso 1 1 calc R U . . .
C7 C 0.51378(14) 0.66293(14) 0.45039(11) 0.0190(3) Uani 1 1 d D . . . .
C8 C 0.60678(14) 0.59420(14) 0.45176(10) 0.0175(3) Uani 1 1 d . . . . .
H8 H 0.6284 0.5601 0.5018 0.021 Uiso 1 1 calc R U . . .
C9 C 0.66671(13) 0.57675(12) 0.37865(10) 0.0159(3) Uani 1 1 d . . . . .
C10 C 0.77107(14) 0.51294(12) 0.37276(10) 0.0171(3) Uani 1 1 d . . . . .
N10 N 0.82715(12) 0.52168(12) 0.30021(10) 0.0206(3) Uani 1 1 d . . . . .
C11 C 0.81266(16) 0.44838(15) 0.43585(11) 0.0226(3) Uani 1 1 d . . . . .
H11 H 0.7703 0.4413 0.4857 0.027 Uiso 1 1 calc R U . . .
N11 N 0.90998(14) 0.39649(15) 0.42825(11) 0.0292(3) Uani 1 1 d . . . . .
C12 C 0.96656(16) 0.40893(18) 0.35698(13) 0.0298(4) Uani 1 1 d . . . . .
H12 H 1.0373 0.3744 0.3502 0.036 Uiso 1 1 calc R U . . .
C13 C 0.92522(15) 0.47067(16) 0.29271(13) 0.0272(4) Uani 1 1 d . . . . .
H13 H 0.9674 0.4767 0.2427 0.033 Uiso 1 1 calc R U . . .
C14 C 0.4500(2) 0.6940(2) 0.52935(17) 0.0240(4) Uani 0.83 1 d D . P A 1
C15 C 0.3215(2) 0.6916(3) 0.51428(17) 0.0335(6) Uani 0.83 1 d D . P A 1
H15A H 0.2988 0.6208 0.4968 0.050 Uiso 0.83 1 calc R U P A 1
H15B H 0.3019 0.7422 0.4707 0.050 Uiso 0.83 1 calc R U P A 1
H15C H 0.2819 0.7102 0.5657 0.050 Uiso 0.83 1 calc R U P A 1
C16 C 0.4843(2) 0.8096(2) 0.54949(17) 0.0359(6) Uani 0.83 1 d D . P A 1
H16A H 0.4471 0.8320 0.6009 0.054 Uiso 0.83 1 calc R U P A 1
H16B H 0.4607 0.8557 0.5038 0.054 Uiso 0.83 1 calc R U P A 1
H16C H 0.5666 0.8139 0.5564 0.054 Uiso 0.83 1 calc R U P A 1
C17 C 0.4810(3) 0.6255(3) 0.60299(16) 0.0420(7) Uani 0.83 1 d D . P A 1
H17A H 0.5624 0.6314 0.6139 0.063 Uiso 0.83 1 calc R U P A 1
H17B H 0.4620 0.5521 0.5907 0.063 Uiso 0.83 1 calc R U P A 1
H17C H 0.4387 0.6488 0.6520 0.063 Uiso 0.83 1 calc R U P A 1
C14B C 0.4503(10) 0.6783(9) 0.5328(7) 0.0240(4) Uani 0.17 1 d D . P A 2
C15B C 0.3381(10) 0.7375(9) 0.5195(9) 0.032(3) Uiso 0.17 1 d D . P A 2
H15D H 0.3047 0.7163 0.4664 0.047 Uiso 0.17 1 calc R U P A 2
H15E H 0.3525 0.8134 0.5190 0.047 Uiso 0.17 1 calc R U P A 2
H15F H 0.2857 0.7205 0.5647 0.047 Uiso 0.17 1 calc R U P A 2
C16B C 0.5265(9) 0.7445(8) 0.5894(7) 0.030(2) Uiso 0.17 1 d D . P A 2
H16D H 0.4827 0.7696 0.6371 0.045 Uiso 0.17 1 calc R U P A 2
H16E H 0.5558 0.8049 0.5582 0.045 Uiso 0.17 1 calc R U P A 2
H16F H 0.5899 0.7014 0.6090 0.045 Uiso 0.17 1 calc R U P A 2
C17B C 0.4260(7) 0.5720(6) 0.5737(5) 0.0138(15) Uiso 0.17 1 d D . P A 2
H17D H 0.4976 0.5381 0.5887 0.021 Uiso 0.17 1 calc R U P A 2
H17E H 0.3846 0.5271 0.5347 0.021 Uiso 0.17 1 calc R U P A 2
H17F H 0.3804 0.5828 0.6237 0.021 Uiso 0.17 1 calc R U P A 2
C21 C 0.28685(18) 0.53335(18) 0.23084(11) 0.0338(6) Uani 0.76 1 d DG . P B 1
C22 C 0.37742(17) 0.50580(18) 0.18024(14) 0.0351(10) Uani 0.76 1 d DG . P B 1
H22 H 0.4343 0.4595 0.2004 0.042 Uiso 0.76 1 calc R U P B 1
C23 C 0.38485(16) 0.54598(18) 0.10015(12) 0.0361(6) Uani 0.76 1 d G . P B 1
H23 H 0.4467 0.5271 0.0656 0.043 Uiso 0.76 1 calc R U P B 1
C24 C 0.3017(2) 0.61370(18) 0.07066(11) 0.0385(6) Uani 0.76 1 d G . P B 1
H24 H 0.3068 0.6412 0.0159 0.046 Uiso 0.76 1 calc R U P B 1
C25 C 0.21112(18) 0.64124(19) 0.12126(15) 0.0405(10) Uani 0.76 1 d G . P B 1
H25 H 0.1543 0.6875 0.1011 0.049 Uiso 0.76 1 calc R U P B 1
C26 C 0.20370(15) 0.60107(19) 0.20134(14) 0.0363(6) Uani 0.76 1 d DG . P B 1
H26 H 0.1418 0.6199 0.2359 0.044 Uiso 0.76 1 calc R U P B 1
C27 C 0.2778(3) 0.4875(3) 0.3180(2) 0.0473(8) Uani 0.76 1 d D . P B 1
H27A H 0.2560 0.4133 0.3146 0.071 Uiso 0.76 1 calc R U P B 1
H27B H 0.2205 0.5264 0.3496 0.071 Uiso 0.76 1 calc R U P B 1
H27C H 0.3512 0.4935 0.3461 0.071 Uiso 0.76 1 calc R U P B 1
C31 C 0.3044(6) 0.5746(5) 0.1278(3) 0.036(2) Uani 0.24 1 d DG . P C 2
C32 C 0.3601(6) 0.5125(6) 0.1858(5) 0.040(4) Uani 0.24 1 d DG . P C 2
H32 H 0.4229 0.4708 0.1694 0.048 Uiso 0.24 1 calc R U P C 2
C33 C 0.3240(7) 0.5115(6) 0.2680(4) 0.047(3) Uani 0.24 1 d G . P C 2
H33 H 0.3622 0.4691 0.3077 0.056 Uiso 0.24 1 calc R U P C 2
C34 C 0.2322(6) 0.5726(6) 0.2921(3) 0.046(2) Uani 0.24 1 d G . P C 2
H34 H 0.2075 0.5719 0.3482 0.055 Uiso 0.24 1 calc R U P C 2
C35 C 0.1764(6) 0.6348(6) 0.2340(4) 0.037(2) Uani 0.24 1 d G . P C 2
H35 H 0.1136 0.6765 0.2505 0.044 Uiso 0.24 1 calc R U P C 2
C36 C 0.2125(6) 0.6358(6) 0.1519(4) 0.035(3) Uani 0.24 1 d DG . P C 2
H36 H 0.1744 0.6782 0.1122 0.042 Uiso 0.24 1 calc R U P C 2
C37 C 0.3434(12) 0.5748(12) 0.0386(6) 0.066(4) Uani 0.24 1 d D . P C 2
H37A H 0.4251 0.5618 0.0365 0.099 Uiso 0.24 1 calc R U P C 2
H37B H 0.3267 0.6432 0.0134 0.099 Uiso 0.24 1 calc R U P C 2
H37C H 0.3038 0.5193 0.0079 0.099 Uiso 0.24 1 calc R U P C 2

loop_
_atom_site_aniso_label
_atom_site_aniso_U_11
_atom_site_aniso_U_22
_atom_site_aniso_U_33
_atom_site_aniso_U_23
_atom_site_aniso_U_13
_atom_site_aniso_U_12
Co1 0.01638(9) 0.01807(10) 0.01645(9) -0.00097(8) 0.00247(8) 0.00075(8)
Cl1 0.0295(2) 0.02014(18) 0.02385(19) -0.00137(15) -0.00117(16) -0.00582(15)
Cl2 0.0241(2) 0.0326(2) 0.0511(3) 0.0123(2) 0.0098(2) -0.00509(18)
C1 0.0310(10) 0.0279(9) 0.0189(8) 0.0022(7) 0.0020(7) 0.0055(7)
N1 0.0236(7) 0.0199(7) 0.0187(7) 0.0013(5) 0.0015(5) 0.0028(5)
C2 0.0359(10) 0.0307(10) 0.0213(8) 0.0054(7) -0.0012(7) 0.0081(8)
N2 0.0301(8) 0.0277(8) 0.0257(8) 0.0041(6) -0.0037(6) 0.0075(6)
C3 0.0245(8) 0.0229(8) 0.0229(8) 0.0005(7) -0.0001(7) 0.0069(6)
C4 0.0196(7) 0.0164(7) 0.0190(7) 0.0008(5) 0.0003(6) 0.0013(5)
C5 0.0168(6) 0.0154(6) 0.0184(7) 0.0005(6) 0.0010(6) 0.0023(5)
N5 0.0159(6) 0.0165(6) 0.0177(6) -0.0011(5) 0.0003(5) 0.0016(4)
C6 0.0182(7) 0.0199(7) 0.0213(8) 0.0018(6) 0.0031(6) 0.0051(6)
C7 0.0183(7) 0.0188(7) 0.0200(7) 0.0013(6) 0.0042(6) 0.0014(6)
C8 0.0190(7) 0.0166(7) 0.0171(6) 0.0002(6) 0.0020(5) 0.0016(6)
C9 0.0144(6) 0.0148(6) 0.0186(7) -0.0016(5) 0.0003(5) 0.0014(5)
C10 0.0161(6) 0.0174(6) 0.0179(7) -0.0036(5) -0.0005(6) 0.0020(6)
N10 0.0170(6) 0.0255(7) 0.0192(6) -0.0039(6) -0.0006(5) 0.0031(5)
C11 0.0225(7) 0.0232(8) 0.0221(8) -0.0005(6) -0.0012(6) 0.0060(7)
N11 0.0270(8) 0.0307(8) 0.0299(8) -0.0020(7) -0.0037(6) 0.0122(7)
C12 0.0226(8) 0.0351(10) 0.0318(9) -0.0044(8) 0.0003(7) 0.0113(8)
C13 0.0201(7) 0.0359(10) 0.0258(8) -0.0062(8) 0.0023(7) 0.0072(7)
C14 0.0228(8) 0.0287(12) 0.0206(8) 0.0027(8) 0.0070(7) 0.0076(8)
C15 0.0215(11) 0.0475(18) 0.0315(12) 0.0006(12) 0.0094(9) 0.0047(11)
C16 0.0402(14) 0.0361(14) 0.0315(12) -0.0091(10) 0.0070(11) 0.0051(11)
C17 0.0473(16) 0.0514(17) 0.0275(12) 0.0149(11) 0.0153(11) 0.0270(14)
C14B 0.0228(8) 0.0287(12) 0.0206(8) 0.0027(8) 0.0070(7) 0.0076(8)
C21 0.0291(14) 0.0289(13) 0.0435(16) 0.0091(12) -0.0034(11) -0.0034(11)
C22 0.0275(15) 0.028(2) 0.050(3) 0.0024(18) -0.0043(15) 0.0013(14)
C23 0.0311(13) 0.0312(13) 0.0459(17) -0.0040(12) 0.0033(12) -0.0003(11)
C24 0.0391(15) 0.0376(16) 0.0390(16) 0.0052(13) -0.0029(13) -0.0021(13)
C25 0.0328(18) 0.0367(17) 0.052(3) 0.0102(17) -0.0063(15) 0.0027(13)
C26 0.0240(12) 0.0341(14) 0.0507(19) 0.0055(16) 0.0014(12) 0.0034(11)
C27 0.0436(18) 0.0478(18) 0.0506(19) 0.0182(15) -0.0004(16) -0.0038(15)
C31 0.040(5) 0.027(4) 0.042(5) -0.003(4) 0.010(4) -0.010(3)
C32 0.016(4) 0.023(6) 0.082(12) 0.000(6) -0.009(5) 0.008(4)
C33 0.050(7) 0.033(5) 0.058(7) 0.001(5) -0.003(6) 0.008(5)
C34 0.047(5) 0.053(6) 0.036(5) 0.002(4) -0.006(5) 0.000(5)
C35 0.028(5) 0.040(5) 0.043(5) -0.011(4) -0.003(4) 0.005(4)
C36 0.029(5) 0.032(5) 0.043(7) 0.009(5) -0.006(4) 0.009(4)
C37 0.067(9) 0.064(9) 0.067(9) 0.004(7) 0.030(8) -0.008(7)

loop_
_atom_type_symbol
_atom_type_description
_atom_type_scat_dispersion_real
_atom_type_scat_dispersion_imag
_atom_type_scat_source
C C 0.0033 0.0016 'International Tables Vol C Tables 4.2.6.8 and 6.1.1.4'
H H 0.0000 0.0000 'International Tables Vol C Tables 4.2.6.8 and 6.1.1.4'
N N 0.0061 0.0033 'International Tables Vol C Tables 4.2.6.8 and 6.1.1.4'
Cl Cl 0.1484 0.1585 'International Tables Vol C Tables 4.2.6.8 and 6.1.1.4'
Co Co 0.3494 0.9721 'International Tables Vol C Tables 4.2.6.8 and 6.1.1.4'

loop_
_geom_angle_atom_site_label_1
_geom_angle_atom_site_label_2
_geom_angle_atom_site_label_3
_geom_angle
_geom_angle_site_symmetry_1
_geom_angle_site_symmetry_3
_geom_angle_publ_flag
N5 Co1 N10 76.06(6) . . ?
N5 Co1 N1 76.15(6) . . ?
N10 Co1 N1 150.84(6) . . ?
N5 Co1 Cl2 138.91(4) . . ?
N10 Co1 Cl2 98.15(5) . . ?
N1 Co1 Cl2 96.96(5) . . ?
N5 Co1 Cl1 112.07(4) . . ?
N10 Co1 Cl1 94.99(4) . . ?
N1 Co1 Cl1 103.46(5) . . ?
Cl2 Co1 Cl1 108.94(2) . . ?
N1 C1 C2 121.16(18) . . ?
N1 C1 H1 119.4 . . ?
C2 C1 H1 119.4 . . ?
C1 N1 C4 117.75(16) . . ?
C1 N1 Co1 127.10(13) . . ?
C4 N1 Co1 115.09(11) . . ?
N2 C2 C1 121.92(18) . . ?
N2 C2 H2 119.0 . . ?
C1 C2 H2 119.0 . . ?
C2 N2 C3 116.75(17) . . ?
N2 C3 C4 122.05(17) . . ?
N2 C3 H3 119.0 . . ?
C4 C3 H3 119.0 . . ?
N1 C4 C3 120.37(16) . . ?
N1 C4 C5 115.22(15) . . ?
C3 C4 C5 124.40(16) . . ?
N5 C5 C6 121.21(15) . . ?
N5 C5 C4 113.37(14) . . ?
C6 C5 C4 125.37(14) . . ?
C9 N5 C5 120.10(14) . . ?
C9 N5 Co1 119.82(11) . . ?
C5 N5 Co1 120.01(11) . . ?
C5 C6 C7 119.69(15) . . ?
C5 C6 H6 120.2 . . ?
C7 C6 H6 120.2 . . ?
C6 C7 C8 118.01(15) . . ?
C6 C7 C14 119.66(17) . . ?
C8 C7 C14 122.20(17) . . ?
C6 C7 C14B 125.4(5) . . ?
C8 C7 C14B 116.6(5) . . ?
C9 C8 C7 118.95(15) . . ?
C9 C8 H8 120.5 . . ?
C7 C8 H8 120.5 . . ?
N5 C9 C8 122.04(14) . . ?
N5 C9 C10 113.39(14) . . ?
C8 C9 C10 124.46(15) . . ?
N10 C10 C11 120.43(15) . . ?
N10 C10 C9 114.86(14) . . ?
C11 C10 C9 124.71(15) . . ?
C13 N10 C10 117.76(16) . . ?
C13 N10 Co1 126.91(14) . . ?
C10 N10 Co1 114.70(11) . . ?
N11 C11 C10 121.91(18) . . ?
N11 C11 H11 119.0 . . ?
C10 C11 H11 119.0 . . ?
C11 N11 C12 116.88(17) . . ?
N11 C12 C13 122.06(17) . . ?
N11 C12 H12 119.0 . . ?
C13 C12 H12 119.0 . . ?
N10 C13 C12 120.89(18) . . ?
N10 C13 H13 119.6 . . ?
C12 C13 H13 119.6 . . ?
C17 C14 C7 112.5(2) . . ?
C17 C14 C15 110.5(2) . . ?
C7 C14 C15 110.5(2) . . ?
C17 C14 C16 108.4(3) . . ?
C7 C14 C16 106.8(2) . . ?
C15 C14 C16 107.9(2) . . ?
C14 C15 H15A 109.5 . . ?
C14 C15 H15B 109.5 . . ?
H15A C15 H15B 109.5 . . ?
C14 C15 H15C 109.5 . . ?
H15A C15 H15C 109.5 . . ?
H15B C15 H15C 109.5 . . ?
C14 C16 H16A 109.5 . . ?
C14 C16 H16B 109.5 . . ?
H16A C16 H16B 109.5 . . ?
C14 C16 H16C 109.5 . . ?
H16A C16 H16C 109.5 . . ?
H16B C16 H16C 109.5 . . ?
C14 C17 H17A 109.5 . . ?
C14 C17 H17B 109.5 . . ?
H17A C17 H17B 109.5 . . ?
C14 C17 H17C 109.5 . . ?
H17A C17 H17C 109.5 . . ?
H17B C17 H17C 109.5 . . ?
C17B C14B C16B 109.8(7) . . ?
C17B C14B C7 110.5(8) . . ?
C16B C14B C7 107.2(8) . . ?
C17B C14B C15B 109.3(7) . . ?
C16B C14B C15B 108.7(7) . . ?
C7 C14B C15B 111.3(9) . . ?
C14B C15B H15D 109.5 . . ?
C14B C15B H15E 109.5 . . ?
H15D C15B H15E 109.5 . . ?
C14B C15B H15F 109.5 . . ?
H15D C15B H15F 109.5 . . ?
H15E C15B H15F 109.5 . . ?
C14B C16B H16D 109.5 . . ?
C14B C16B H16E 109.5 . . ?
H16D C16B H16E 109.5 . . ?
C14B C16B H16F 109.5 . . ?
H16D C16B H16F 109.5 . . ?
H16E C16B H16F 109.5 . . ?
C14B C17B H17D 109.5 . . ?
C14B C17B H17E 109.5 . . ?
H17D C17B H17E 109.5 . . ?
C14B C17B H17F 109.5 . . ?
H17D C17B H17F 109.5 . . ?
H17E C17B H17F 109.5 . . ?
C22 C21 C26 120.0 . . ?
C22 C21 C27 119.86(19) . . ?
C26 C21 C27 120.13(19) . . ?
C23 C22 C21 120.0 . . ?
C23 C22 H22 120.0 . . ?
C21 C22 H22 120.0 . . ?
C22 C23 C24 120.0 . . ?
C22 C23 H23 120.0 . . ?
C24 C23 H23 120.0 . . ?
C25 C24 C23 120.0 . . ?
C25 C24 H24 120.0 . . ?
C23 C24 H24 120.0 . . ?
C24 C25 C26 120.0 . . ?
C24 C25 H25 120.0 . . ?
C26 C25 H25 120.0 . . ?
C25 C26 C21 120.0 . . ?
C25 C26 H26 120.0 . . ?
C21 C26 H26 120.0 . . ?
C21 C27 H27A 109.5 . . ?
C21 C27 H27B 109.5 . . ?
H27A C27 H27B 109.5 . . ?
C21 C27 H27C 109.5 . . ?
H27A C27 H27C 109.5 . . ?
H27B C27 H27C 109.5 . . ?
C32 C31 C36 120.0 . . ?
C32 C31 C37 119.7(5) . . ?
C36 C31 C37 120.3(5) . . ?
C31 C32 C33 120.0 . . ?
C31 C32 H32 120.0 . . ?
C33 C32 H32 120.0 . . ?
C32 C33 C34 120.0 . . ?
C32 C33 H33 120.0 . . ?
C34 C33 H33 120.0 . . ?
C35 C34 C33 120.0 . . ?
C35 C34 H34 120.0 . . ?
C33 C34 H34 120.0 . . ?
C36 C35 C34 120.0 . . ?
C36 C35 H35 120.0 . . ?
C34 C35 H35 120.0 . . ?
C35 C36 C31 120.0 . . ?
C35 C36 H36 120.0 . . ?
C31 C36 H36 120.0 . . ?
C31 C37 H37A 109.5 . . ?
C31 C37 H37B 109.5 . . ?
H37A C37 H37B 109.5 . . ?
C31 C37 H37C 109.5 . . ?
H37A C37 H37C 109.5 . . ?
H37B C37 H37C 109.5 . . ?

loop_
_geom_bond_atom_site_label_1
_geom_bond_atom_site_label_2
_geom_bond_distance
_geom_bond_site_symmetry_2
_geom_bond_publ_flag
Co1 N5 2.0450(14) . ?
Co1 N10 2.1453(15) . ?
Co1 N1 2.1496(15) . ?
Co1 Cl2 2.2593(6) . ?
Co1 Cl1 2.2912(6) . ?
C1 N1 1.332(2) . ?
C1 C2 1.393(3) . ?
C1 H1 0.9500 . ?
N1 C4 1.349(2) . ?
C2 N2 1.333(3) . ?
C2 H2 0.9500 . ?
N2 C3 1.340(2) . ?
C3 C4 1.394(2) . ?
C3 H3 0.9500 . ?
C4 C5 1.479(2) . ?
C5 N5 1.344(2) . ?
C5 C6 1.391(2) . ?
N5 C9 1.339(2) . ?
C6 C7 1.403(2) . ?
C6 H6 0.9500 . ?
C7 C8 1.404(2) . ?
C7 C14 1.530(3) . ?
C7 C14B 1.537(11) . ?
C8 C9 1.392(2) . ?
C8 H8 0.9500 . ?
C9 C10 1.479(2) . ?
C10 N10 1.348(2) . ?
C10 C11 1.396(2) . ?
N10 C13 1.333(2) . ?
C11 N11 1.331(2) . ?
C11 H11 0.9500 . ?
N11 C12 1.338(3) . ?
C12 C13 1.388(3) . ?
C12 H12 0.9500 . ?
C13 H13 0.9500 . ?
C14 C17 1.516(3) . ?
C14 C15 1.538(4) . ?
C14 C16 1.559(4) . ?
C15 H15A 0.9800 . ?
C15 H15B 0.9800 . ?
C15 H15C 0.9800 . ?
C16 H16A 0.9800 . ?
C16 H16B 0.9800 . ?
C16 H16C 0.9800 . ?
C17 H17A 0.9800 . ?
C17 H17B 0.9800 . ?
C17 H17C 0.9800 . ?
C14B C17B 1.530(9) . ?
C14B C16B 1.533(9) . ?
C14B C15B 1.539(9) . ?
C15B H15D 0.9800 . ?
C15B H15E 0.9800 . ?
C15B H15F 0.9800 . ?
C16B H16D 0.9800 . ?
C16B H16E 0.9800 . ?
C16B H16F 0.9800 . ?
C17B H17D 0.9800 . ?
C17B H17E 0.9800 . ?
C17B H17F 0.9800 . ?
C21 C22 1.3900 . ?
C21 C26 1.3900 . ?
C21 C27 1.524(4) . ?
C22 C23 1.3900 . ?
C22 H22 0.9500 . ?
C23 C24 1.3900 . ?
C23 H23 0.9500 . ?
C24 C25 1.3900 . ?
C24 H24 0.9500 . ?
C25 C26 1.3900 . ?
C25 H25 0.9500 . ?
C26 H26 0.9500 . ?
C27 H27A 0.9800 . ?
C27 H27B 0.9800 . ?
C27 H27C 0.9800 . ?
C31 C32 1.3900 . ?
C31 C36 1.3900 . ?
C31 C37 1.509(8) . ?
C32 C33 1.3900 . ?
C32 H32 0.9500 . ?
C33 C34 1.3900 . ?
C33 H33 0.9500 . ?
C34 C35 1.3900 . ?
C34 H34 0.9500 . ?
C35 C36 1.3900 . ?
C35 H35 0.9500 . ?
C36 H36 0.9500 . ?
C37 H37A 0.9800 . ?
C37 H37B 0.9800 . ?
C37 H37C 0.9800 . ?

loop_
_geom_hbond_atom_site_label_D
_geom_hbond_atom_site_label_H
_geom_hbond_atom_site_label_A
_geom_hbond_distance_DH
_geom_hbond_distance_HA
_geom_hbond_distance_DA
_geom_hbond_angle_DHA
_geom_hbond_site_symmetry_A
C1 H1 N11 0.95 2.64 3.186(3) 117. 2_664
C2 H2 Cl2 0.95 2.84 3.638(2) 143. 4_465
C3 H3 Cl1 0.95 2.73 3.569(2) 148. 3_655
C6 H6 Cl1 0.95 2.76 3.6458(18) 156. 3_655
C11 H11 Cl1 0.95 2.83 3.469(2) 125. 2_665
C12 H12 Cl2 0.95 2.71 3.466(2) 137. 3_745

loop_
_geom_torsion_atom_site_label_1
_geom_torsion_atom_site_label_2
_geom_torsion_atom_site_label_3
_geom_torsion_atom_site_label_4
_geom_torsion
_geom_torsion_site_symmetry_1
_geom_torsion_site_symmetry_2
_geom_torsion_site_symmetry_3
_geom_torsion_site_symmetry_4
_geom_torsion_publ_flag
C2 C1 N1 C4 -0.4(3) . . . . ?
C2 C1 N1 Co1 176.55(15) . . . . ?
N1 C1 C2 N2 0.5(3) . . . . ?
C1 C2 N2 C3 -0.5(3) . . . . ?
C2 N2 C3 C4 0.5(3) . . . . ?
C1 N1 C4 C3 0.3(3) . . . . ?
Co1 N1 C4 C3 -176.98(13) . . . . ?
C1 N1 C4 C5 -178.19(16) . . . . ?
Co1 N1 C4 C5 4.54(19) . . . . ?
N2 C3 C4 N1 -0.4(3) . . . . ?
N2 C3 C4 C5 177.98(17) . . . . ?
N1 C4 C5 N5 -3.9(2) . . . . ?
C3 C4 C5 N5 177.69(16) . . . . ?
N1 C4 C5 C6 173.51(17) . . . . ?
C3 C4 C5 C6 -4.9(3) . . . . ?
C6 C5 N5 C9 0.8(2) . . . . ?
C4 C5 N5 C9 178.32(14) . . . . ?
C6 C5 N5 Co1 -176.18(13) . . . . ?
C4 C5 N5 Co1 1.34(18) . . . . ?
N5 C5 C6 C7 -0.3(3) . . . . ?
C4 C5 C6 C7 -177.55(16) . . . . ?
C5 C6 C7 C8 -0.7(3) . . . . ?
C5 C6 C7 C14 175.07(19) . . . . ?
C5 C6 C7 C14B -178.8(6) . . . . ?
C6 C7 C8 C9 1.2(3) . . . . ?
C14 C7 C8 C9 -174.42(19) . . . . ?
C14B C7 C8 C9 179.5(5) . . . . ?
C5 N5 C9 C8 -0.2(2) . . . . ?
Co1 N5 C9 C8 176.76(12) . . . . ?
C5 N5 C9 C10 -176.56(14) . . . . ?
Co1 N5 C9 C10 0.42(18) . . . . ?
C7 C8 C9 N5 -0.8(3) . . . . ?
C7 C8 C9 C10 175.13(15) . . . . ?
N5 C9 C10 N10 7.9(2) . . . . ?
C8 C9 C10 N10 -168.29(16) . . . . ?
N5 C9 C10 C11 -172.76(16) . . . . ?
C8 C9 C10 C11 11.0(3) . . . . ?
C11 C10 N10 C13 -3.0(2) . . . . ?
C9 C10 N10 C13 176.37(15) . . . . ?
C11 C10 N10 Co1 168.56(13) . . . . ?
C9 C10 N10 Co1 -12.12(18) . . . . ?
N10 C10 C11 N11 2.4(3) . . . . ?
C9 C10 C11 N11 -176.86(17) . . . . ?
C10 C11 N11 C12 0.0(3) . . . . ?
C11 N11 C12 C13 -1.6(3) . . . . ?
C10 N10 C13 C12 1.4(3) . . . . ?
Co1 N10 C13 C12 -169.00(15) . . . . ?
N11 C12 C13 N10 1.0(3) . . . . ?
C6 C7 C14 C17 171.9(2) . . . . ?
C8 C7 C14 C17 -12.6(3) . . . . ?
C6 C7 C14 C15 47.8(3) . . . . ?
C8 C7 C14 C15 -136.6(2) . . . . ?
C6 C7 C14 C16 -69.3(3) . . . . ?
C8 C7 C14 C16 106.2(2) . . . . ?
C6 C7 C14B C17B 130.7(6) . . . . ?
C8 C7 C14B C17B -47.4(8) . . . . ?
C6 C7 C14B C16B -109.6(7) . . . . ?
C8 C7 C14B C16B 72.2(7) . . . . ?
C6 C7 C14B C15B 9.1(9) . . . . ?
C8 C7 C14B C15B -169.0(6) . . . . ?
C26 C21 C22 C23 0.0 . . . . ?
C27 C21 C22 C23 178.9(3) . . . . ?
C21 C22 C23 C24 0.0 . . . . ?
C22 C23 C24 C25 0.0 . . . . ?
C23 C24 C25 C26 0.0 . . . . ?
C24 C25 C26 C21 0.0 . . . . ?
C22 C21 C26 C25 0.0 . . . . ?
C27 C21 C26 C25 -178.9(3) . . . . ?
C36 C31 C32 C33 0.0 . . . . ?
C37 C31 C32 C33 -179.5(9) . . . . ?
C31 C32 C33 C34 0.0 . . . . ?
C32 C33 C34 C35 0.0 . . . . ?
C33 C34 C35 C36 0.0 . . . . ?
C34 C35 C36 C31 0.0 . . . . ?
C32 C31 C36 C35 0.0 . . . . ?
C37 C31 C36 C35 179.5(9) . . . . ?
